data_7131079
loop_
_publ_author_name
'Bumstead, Alice M.'
'Castillo-Blas, Celia'
'Pakamor&#x117;, Ignas'
'Thorne, Michael F.'
'Sapnik, Adam F.'
'Chester, Ashleigh M.'
'Robertson, Georgina'
'Irving, Daniel J. M.'
'Chater, Philip A.'
'Keen, David A.'
'Forgan, Ross S.'
'Bennett, Thomas D.'

_publ_section_title
;
 Formation of a meltable purinate metal-organic framework and its glass
 analogue.
;
_journal_issue 6
_journal_name_full 'Chemical communications (Cambridge, England)'
_journal_page_first 732
_journal_page_last 735
_journal_paper_doi 10.1039/d2cc05314d
_journal_volume 59
_journal_year 2023
_chemical_formula_moiety 'C13 H12 N9 Zn2'
_chemical_formula_sum 'C13 H12 N9 Zn2'
_chemical_formula_weight 425.06
_space_group_crystal_system orthorhombic
_space_group_IT_number 61
_space_group_name_Hall '-P 2ac 2ab'
_space_group_name_H-M_alt 'P b c a'
_atom_sites_solution_hydrogens geom
_atom_sites_solution_primary dual
_audit_creation_date 2022-03-29
_audit_creation_method
;
Olex2 1.2
(compiled 2018.05.29 svn.r3508 for OlexSys, GUI svn.r5506)
;
_audit_update_record
;
2022-09-27 deposited with the CCDC.	2022-12-05 downloaded from the CCDC.
;
_cell_angle_alpha 90
_cell_angle_beta 90
_cell_angle_gamma 90
_cell_formula_units_Z 8
_cell_length_a 15.1336(5)
_cell_length_b 15.4532(5)
_cell_length_c 18.4151(6)
_cell_measurement_reflns_used 9890
_cell_measurement_temperature 150
_cell_measurement_theta_max 28.26
_cell_measurement_theta_min 2.692
_cell_volume 4306.6(2)
_computing_cell_refinement 'SAINT V8.40B (?, 2016)'
_computing_data_reduction 'SAINT V8.40B (?, 2016)'
_computing_molecular_graphics 'Olex2 (Dolomanov et al., 2009)'
_computing_publication_material 'Olex2 (Dolomanov et al., 2009)'
_computing_structure_refinement 'XL (Sheldrick, 2008)'
_computing_structure_solution 'XT (Sheldrick, 2015)'
_diffrn_ambient_temperature 150
_diffrn_measured_fraction_theta_full 0.957
_diffrn_measured_fraction_theta_max 0.967
_diffrn_measurement_device_type 'Bruker APEX-II CCD'
_diffrn_measurement_method '\f and \w scans'
_diffrn_radiation_type MoK\a
_diffrn_radiation_wavelength 0.71073
_diffrn_reflns_av_R_equivalents 0.0595
_diffrn_reflns_av_unetI/netI 0.0355
_diffrn_reflns_Laue_measured_fraction_full 0.957
_diffrn_reflns_Laue_measured_fraction_max 0.967
_diffrn_reflns_limit_h_max 20
_diffrn_reflns_limit_h_min -18
_diffrn_reflns_limit_k_max 20
_diffrn_reflns_limit_k_min -20
_diffrn_reflns_limit_l_max 22
_diffrn_reflns_limit_l_min -24
_diffrn_reflns_number 36647
_diffrn_reflns_point_group_measured_fraction_full 0.957
_diffrn_reflns_point_group_measured_fraction_max 0.967
_diffrn_reflns_theta_full 25.242
_diffrn_reflns_theta_max 28.317
_diffrn_reflns_theta_min 2.692
_diffrn_standards_number 0
_exptl_absorpt_coefficient_mu 2.239
_exptl_absorpt_correction_T_max 0.7457
_exptl_absorpt_correction_T_min 0.4896
_exptl_absorpt_correction_type multi-scan
_exptl_absorpt_process_details
'SADABS-2016/2 (Bruker,2016/2) was used for absorption correction. wR2(int) was 0.1153 before and 0.0621 after correction. The Ratio of minimum to maximum transmission is 0.6566. The \l/2 correction factor is Not present.'
_exptl_crystal_colour yellow
_exptl_crystal_colour_primary yellow
_exptl_crystal_density_diffrn 1.311
_exptl_crystal_description Squere
_exptl_crystal_F_000 1704
_exptl_crystal_size_max 0.62
_exptl_crystal_size_mid 0.51
_exptl_crystal_size_min 0.32
_refine_diff_density_max 0.571
_refine_diff_density_min -0.345
_refine_diff_density_rms 0.065
_refine_ls_extinction_method none
_refine_ls_goodness_of_fit_ref 1.023
_refine_ls_hydrogen_treatment constr
_refine_ls_matrix_type full
_refine_ls_number_parameters 289
_refine_ls_number_reflns 5181
_refine_ls_number_restraints 142
_refine_ls_restrained_S_all 1.014
_refine_ls_R_factor_all 0.0514
_refine_ls_R_factor_gt 0.0374
_refine_ls_shift/su_max 0.001
_refine_ls_shift/su_mean 0.000
_refine_ls_structure_factor_coef Fsqd
_refine_ls_weighting_details 'w=1/[\s^2^(Fo^2^)+(0.0363P)^2^+5.7793P] where P=(Fo^2^+2Fc^2^)/3'
_refine_ls_weighting_scheme calc
_refine_ls_wR_factor_gt 0.0894
_refine_ls_wR_factor_ref 0.0990
_reflns_Friedel_coverage 0.000
_reflns_number_gt 4155
_reflns_number_total 5181
_reflns_threshold_expression 'I > 2\s(I)'
_cod_data_source_file d2cc05314d2.cif
_cod_data_source_block mo_uc220322_150k_0m_sq
_cod_depositor_comments 'Adding full bibliography for 7131079.cif.'
_cod_database_code 7131079
_shelx_shelxl_version_number 2014/7
_shelx_space_group_comment
;
The symmetry employed for this shelxl refinement is uniquely defined
by the following loop, which should always be used as a source of
symmetry information in preference to the above space-group names.
They are only intended as comments.
;
_shelx_estimated_absorpt_t_max 0.534
_shelx_estimated_absorpt_t_min 0.337
_olex2_refinement_description
;
1. Fixed Uiso
 At 1.2 times of:
  All C(H) groups
2. Restrained distances
 C11-C12
 1.4 with sigma of 0.02
 C13A-C11
 1.434 with sigma of 0.02
 N9A-C13A
 1.407 with sigma of 0.02
 N10A-C12
 1.4 with sigma of 0.02
3. Uiso/Uaniso restraints and constraints
C2 \\sim C3 \\sim N3 \\sim C1 \\sim N4: within 1.7A with sigma of 0.02 and
sigma for terminal atoms of 0.04
N4 \\sim C1 \\sim N3 \\sim C3A \\sim C2A: within 1.7A with sigma of 0.02 and
sigma for terminal atoms of 0.04
N10 \\sim C13 \\sim N9 \\sim C14 \\sim C12 \\sim C11 \\sim N7 \\sim N8 \\sim
C10: within 1.7A with sigma of 0.02 and sigma for terminal atoms of 0.04
C14A \\sim N9A \\sim C13A \\sim C11 \\sim C12 \\sim N10A: within 1.7A with
sigma of 0.02 and sigma for terminal atoms of 0.04
4. Others
 Fixed Sof: H12(0.5) H11(0.5) C3A(0.5) H3A(0.5) C2A(0.5) H2A(0.5) N9(0.375)
 N10(0.375) C14(0.375) H14(0.375) C13(0.375) H13(0.375) C2(0.5) H2(0.5) C3(0.5)
 H3(0.5) N10A(0.125) C14A(0.125) H14A(0.125) N9A(0.125) C13A(0.125) H13A(0.125)
5.a Aromatic/amide H refined with riding coordinates:
 C4(H4), C10(H10), C9(H9), C12(H12), C1(H1), C11(H11), C8(H8), C6(H6), C5(H5),
 C7(H7), C3A(H3A), C2A(H2A), C14(H14), C13(H13), C2(H2), C3(H3), C14A(H14A),
 C13A(H13A)
;
_platon_squeeze_void_probe_radius 1.20
_olex2_submission_special_instructions 'No special instructions were received'

loop_
_space_group_symop_operation_xyz
'x, y, z'
'-x+1/2, -y, z+1/2'
'-x, y+1/2, -z+1/2'
'x+1/2, -y+1/2, -z'
'-x, -y, -z'
'x-1/2, y, -z-1/2'
'x, -y-1/2, z-1/2'
'-x-1/2, y-1/2, z'

loop_
_atom_site_label
_atom_site_type_symbol
_atom_site_fract_x
_atom_site_fract_y
_atom_site_fract_z
_atom_site_U_iso_or_equiv
_atom_site_adp_type
_atom_site_occupancy
_atom_site_site_symmetry_order
_atom_site_calc_flag
_atom_site_refinement_flags_posn
_atom_site_refinement_flags_adp
_atom_site_refinement_flags_occupancy
_atom_site_disorder_assembly
_atom_site_disorder_group
Zn1 Zn 0.29194(2) 0.36522(2) 0.40160(2) 0.03198(10) Uani 1 1 d . . . . .
Zn2 Zn 0.48003(2) 0.34009(2) 0.68350(2) 0.03222(10) Uani 1 1 d . . . . .
N5 N 0.57059(15) 0.43238(14) 0.69188(11) 0.0337(5) Uani 1 1 d . . . . .
N2 N 0.42398(15) 0.18457(15) 0.27820(11) 0.0360(5) Uani 1 1 d . . . . .
N1 N 0.35501(14) 0.26208(14) 0.36275(11) 0.0327(4) Uani 1 1 d . . . . .
N7 N 0.16480(14) 0.34075(14) 0.38491(12) 0.0340(5) Uani 1 1 d . U . . .
N6 N 0.66302(15) 0.53615(14) 0.65645(12) 0.0357(5) Uani 1 1 d . . . . .
N8 N 0.04533(14) 0.26373(14) 0.35310(11) 0.0336(5) Uani 1 1 d . U . . .
N3 N 0.31872(15) 0.38333(15) 0.50528(12) 0.0378(5) Uani 1 1 d . U . . .
N4 N 0.39057(15) 0.37299(16) 0.61054(12) 0.0380(5) Uani 1 1 d . U . . .
C4 C 0.59904(18) 0.48263(18) 0.63814(14) 0.0362(6) Uani 1 1 d . . . . .
H4 H 0.5757 0.4802 0.5915 0.043 Uiso 1 1 calc R . . . .
C10 C 0.13306(16) 0.26774(16) 0.35685(13) 0.0331(5) Uani 1 1 d . U . . .
H10 H 0.1694 0.2230 0.3411 0.040 Uiso 1 1 calc R . . . .
C9 C 0.39489(18) 0.26108(18) 0.29872(14) 0.0366(6) Uani 1 1 d . . . . .
H9 H 0.4018 0.3105 0.2705 0.044 Uiso 1 1 calc R . . . .
C12 C 0.01764(19) 0.34057(19) 0.38325(17) 0.0416(6) Uani 1 1 d D U . . .
H12 H -0.0408 0.3578 0.3892 0.050 Uiso 0.5 1 calc R . P A 1
C1 C 0.38647(16) 0.35026(18) 0.54176(13) 0.0353(6) Uani 1 1 d . U . . .
H1 H 0.4278 0.3138 0.5203 0.042 Uiso 1 1 calc R . . . .
C11 C 0.0907(2) 0.38742(19) 0.40306(17) 0.0446(7) Uani 1 1 d D U . . .
H11 H 0.0901 0.4416 0.4251 0.053 Uiso 0.5 1 calc R . P B 1
C8 C 0.3972(3) 0.1298(2) 0.33150(19) 0.0649(11) Uani 1 1 d . . . . .
H8 H 0.4057 0.0702 0.3323 0.078 Uiso 1 1 calc R . . . .
C6 C 0.6193(3) 0.4571(2) 0.75035(17) 0.0559(9) Uani 1 1 d . . . . .
H6 H 0.6147 0.4344 0.7970 0.067 Uiso 1 1 calc R . . . .
C5 C 0.6756(2) 0.5201(2) 0.72929(18) 0.0596(10) Uani 1 1 d . . . . .
H5 H 0.7161 0.5481 0.7591 0.072 Uiso 1 1 calc R . . . .
C7 C 0.3558(3) 0.1771(2) 0.38340(18) 0.0649(11) Uani 1 1 d . . . . .
H7 H 0.3319 0.1553 0.4262 0.078 Uiso 1 1 calc R . . . .
C3A C 0.2832(11) 0.4437(7) 0.5503(8) 0.053(3) Uani 0.5 1 d . U P C 2
H3A H 0.2371 0.4814 0.5398 0.064 Uiso 0.5 1 calc R . P C 2
C2A C 0.3285(8) 0.4379(7) 0.6137(6) 0.053(3) Uani 0.5 1 d . U P C 2
H2A H 0.3188 0.4730 0.6539 0.064 Uiso 0.5 1 calc R . P C 2
N9 N 0.0966(5) 0.4606(5) 0.4446(4) 0.0387(16) Uani 0.375 1 d . U P D -1
N10 N -0.0626(6) 0.4526(7) 0.4414(6) 0.048(2) Uani 0.375 1 d . U P D -1
C14 C -0.0614(5) 0.3782(7) 0.4053(5) 0.0416(19) Uani 0.375 1 d . U P D -1
H14 H -0.1145 0.3508 0.3945 0.050 Uiso 0.375 1 calc R . P D -1
C13 C 0.0150(7) 0.4894(6) 0.4598(5) 0.0429(18) Uani 0.375 1 d . U P D -1
H13 H 0.0116 0.5408 0.4860 0.051 Uiso 0.375 1 calc R . P D -1
C2 C 0.3082(9) 0.4059(9) 0.6252(8) 0.072(4) Uani 0.5 1 d . U P C 1
H2 H 0.2857 0.4202 0.6707 0.086 Uiso 0.5 1 calc R . P C 1
C3 C 0.2663(11) 0.4132(9) 0.5610(9) 0.072(4) Uani 0.5 1 d . U P C 1
H3 H 0.2097 0.4355 0.5551 0.086 Uiso 0.5 1 calc R . P C 1
N10A N -0.0761(12) 0.3410(18) 0.3891(16) 0.060(6) Uani 0.125 1 d D U P D -2
C14A C -0.088(3) 0.421(3) 0.418(2) 0.066(7) Uani 0.125 1 d . U P D -2
H14A H -0.1457 0.4415 0.4143 0.079 Uiso 0.125 1 calc R . P D -2
N9A N -0.034(2) 0.477(2) 0.451(2) 0.066(8) Uani 0.125 1 d D U P D -2
C13A C 0.056(2) 0.4580(18) 0.4457(19) 0.053(6) Uani 0.125 1 d D U P D -2
H13A H 0.0964 0.4926 0.4708 0.063 Uiso 0.125 1 calc R . P D -2

loop_
_atom_site_aniso_label
_atom_site_aniso_U_11
_atom_site_aniso_U_22
_atom_site_aniso_U_33
_atom_site_aniso_U_23
_atom_site_aniso_U_13
_atom_site_aniso_U_12
Zn1 0.02912(16) 0.03291(16) 0.03391(16) -0.00184(11) 0.00163(11) -0.00208(12)
Zn2 0.02748(16) 0.03923(18) 0.02994(15) 0.00036(11) 0.00576(11) -0.00229(12)
N5 0.0353(11) 0.0332(11) 0.0327(10) 0.0011(8) -0.0019(9) -0.0032(9)
N2 0.0379(12) 0.0391(12) 0.0311(10) 0.0019(9) 0.0090(9) 0.0048(10)
N1 0.0336(11) 0.0347(11) 0.0296(10) 0.0021(8) 0.0075(8) 0.0010(9)
N7 0.0286(10) 0.0350(11) 0.0384(11) -0.0052(9) 0.0008(9) -0.0013(9)
N6 0.0362(11) 0.0310(11) 0.0399(11) 0.0037(9) -0.0058(9) -0.0035(9)
N8 0.0277(10) 0.0388(12) 0.0344(11) -0.0025(9) -0.0030(8) 0.0027(9)
N3 0.0349(11) 0.0424(13) 0.0363(11) -0.0086(10) 0.0000(9) 0.0056(10)
N4 0.0303(11) 0.0517(13) 0.0322(11) -0.0074(9) 0.0028(9) 0.0061(10)
C4 0.0381(14) 0.0401(14) 0.0304(12) 0.0010(10) -0.0036(10) -0.0087(11)
C10 0.0264(11) 0.0356(13) 0.0373(12) -0.0042(10) -0.0004(10) 0.0025(10)
C9 0.0412(14) 0.0377(13) 0.0310(12) 0.0065(10) 0.0075(10) 0.0035(11)
C12 0.0323(13) 0.0406(15) 0.0519(16) -0.0017(12) 0.0023(12) 0.0114(12)
C1 0.0258(12) 0.0488(15) 0.0313(12) -0.0044(10) 0.0054(10) 0.0061(11)
C11 0.0399(15) 0.0366(14) 0.0573(17) -0.0081(12) 0.0028(13) 0.0045(12)
C8 0.098(3) 0.0404(16) 0.0565(19) 0.0164(14) 0.038(2) 0.0187(18)
C6 0.078(2) 0.0504(17) 0.0391(14) 0.0136(13) -0.0212(15) -0.0183(17)
C5 0.069(2) 0.0537(18) 0.0557(19) 0.0153(15) -0.0371(17) -0.0234(17)
C7 0.097(3) 0.0495(18) 0.0485(17) 0.0185(14) 0.0393(19) 0.0188(19)
C3A 0.062(7) 0.052(5) 0.046(5) -0.018(4) -0.015(4) 0.033(4)
C2A 0.055(6) 0.065(5) 0.039(5) -0.025(4) -0.006(4) 0.034(4)
N9 0.037(4) 0.034(3) 0.045(3) -0.003(3) 0.006(3) 0.004(3)
N10 0.041(5) 0.053(7) 0.051(5) -0.003(4) 0.009(4) 0.009(4)
C14 0.024(3) 0.040(5) 0.061(5) -0.002(4) 0.007(3) 0.009(3)
C13 0.039(4) 0.041(4) 0.049(4) 0.003(3) 0.011(4) 0.006(4)
C2 0.046(5) 0.122(10) 0.047(5) -0.021(7) 0.009(4) 0.025(6)
C3 0.050(6) 0.102(10) 0.063(6) -0.022(7) -0.005(5) 0.043(7)
N10A 0.067(12) 0.040(11) 0.074(12) -0.022(10) 0.005(10) 0.022(10)
C14A 0.068(15) 0.045(14) 0.083(15) -0.010(12) 0.003(13) 0.022(13)
N9A 0.068(17) 0.041(13) 0.088(15) -0.006(11) 0.000(15) 0.010(14)
C13A 0.052(14) 0.034(11) 0.072(13) -0.012(10) 0.006(13) 0.012(13)

loop_
_atom_type_symbol
_atom_type_description
_atom_type_scat_dispersion_real
_atom_type_scat_dispersion_imag
_atom_type_scat_source
C C 0.0033 0.0016 'International Tables Vol C Tables 4.2.6.8 and 6.1.1.4'
H H 0.0000 0.0000 'International Tables Vol C Tables 4.2.6.8 and 6.1.1.4'
N N 0.0061 0.0033 'International Tables Vol C Tables 4.2.6.8 and 6.1.1.4'
Zn Zn 0.2839 1.4301 'International Tables Vol C Tables 4.2.6.8 and 6.1.1.4'

loop_
_geom_angle_atom_site_label_1
_geom_angle_atom_site_label_2
_geom_angle_atom_site_label_3
_geom_angle
_geom_angle_site_symmetry_1
_geom_angle_site_symmetry_3
_geom_angle_publ_flag
N7 Zn1 N1 104.87(9) . . ?
N6 Zn1 N1 104.89(9) 5_666 . ?
N6 Zn1 N7 113.35(9) 5_666 . ?
N3 Zn1 N1 111.29(9) . . ?
N3 Zn1 N7 112.10(9) . . ?
N3 Zn1 N6 110.02(10) . 5_666 ?
N5 Zn2 N8 105.16(9) . 4_556 ?
N2 Zn2 N5 111.49(9) 7_566 . ?
N2 Zn2 N8 110.76(9) 7_566 4_556 ?
N4 Zn2 N5 109.98(10) . . ?
N4 Zn2 N2 110.85(9) . 7_566 ?
N4 Zn2 N8 108.42(9) . 4_556 ?
C4 N5 Zn2 125.85(17) . . ?
C4 N5 C6 104.4(2) . . ?
C6 N5 Zn2 129.67(19) . . ?
C9 N2 Zn2 124.73(18) . 7_565 ?
C9 N2 C8 104.6(2) . . ?
C8 N2 Zn2 130.2(2) . 7_565 ?
C9 N1 Zn1 123.21(18) . . ?
C9 N1 C7 103.4(2) . . ?
C7 N1 Zn1 132.32(18) . . ?
C10 N7 Zn1 124.87(18) . . ?
C10 N7 C11 104.1(2) . . ?
C11 N7 Zn1 130.80(19) . . ?
C4 N6 Zn1 126.69(18) . 5_666 ?
C4 N6 C5 103.8(2) . . ?
C5 N6 Zn1 128.02(19) . 5_666 ?
C10 N8 Zn2 123.20(18) . 4_456 ?
C10 N8 C12 104.0(2) . . ?
C12 N8 Zn2 132.63(18) . 4_456 ?
C1 N3 Zn1 126.43(18) . . ?
C1 N3 C3A 105.1(7) . . ?
C1 N3 C3 101.4(7) . . ?
C3A N3 Zn1 127.4(6) . . ?
C3 N3 Zn1 130.6(7) . . ?
C1 N4 Zn2 128.22(19) . . ?
C1 N4 C2A 101.7(5) . . ?
C1 N4 C2 104.2(7) . . ?
C2A N4 Zn2 128.9(5) . . ?
C2 N4 Zn2 125.7(7) . . ?
N5 C4 H4 122.8 . . ?
N6 C4 N5 114.5(2) . . ?
N6 C4 H4 122.8 . . ?
N7 C10 N8 114.8(2) . . ?
N7 C10 H10 122.6 . . ?
N8 C10 H10 122.6 . . ?
N2 C9 N1 114.7(2) . . ?
N2 C9 H9 122.6 . . ?
N1 C9 H9 122.6 . . ?
N8 C12 H12 125.7 . . ?
N8 C12 C14 137.8(5) . . ?
N8 C12 N10A 109.8(11) . . ?
C11 C12 N8 108.5(2) . . ?
C11 C12 H12 125.7 . . ?
C11 C12 C14 113.3(5) . . ?
C11 C12 N10A 141.4(11) . . ?
C14 C12 H12 13.6 . . ?
N3 C1 H1 122.6 . . ?
N4 C1 N3 114.9(2) . . ?
N4 C1 H1 122.6 . . ?
N7 C11 H11 125.8 . . ?
N7 C11 C13A 145.4(16) . . ?
C12 C11 N7 108.4(2) . . ?
C12 C11 H11 125.8 . . ?
C12 C11 C13A 104.8(15) . . ?
N9 C11 N7 121.0(4) . . ?
N9 C11 C12 129.7(4) . . ?
N9 C11 H11 9.3 . . ?
N2 C8 H8 126.0 . . ?
C7 C8 N2 108.1(3) . . ?
C7 C8 H8 126.0 . . ?
N5 C6 H6 125.8 . . ?
C5 C6 N5 108.5(3) . . ?
C5 C6 H6 125.7 . . ?
N6 C5 H5 125.6 . . ?
C6 C5 N6 108.8(3) . . ?
C6 C5 H5 125.6 . . ?
N1 C7 H7 125.5 . . ?
C8 C7 N1 109.0(3) . . ?
C8 C7 H7 125.5 . . ?
N3 C3A H3A 126.9 . . ?
C2A C3A N3 106.3(10) . . ?
C2A C3A H3A 126.9 . . ?
N4 C2A H2A 124.5 . . ?
C3A C2A N4 110.9(9) . . ?
C3A C2A H2A 124.5 . . ?
C13 N9 C11 109.2(6) . . ?
C14 N10 C13 118.6(9) . . ?
C12 C14 H14 119.4 . . ?
N10 C14 C12 121.3(8) . . ?
N10 C14 H14 119.4 . . ?
N9 C13 N10 127.6(9) . . ?
N9 C13 H13 116.2 . . ?
N10 C13 H13 116.2 . . ?
N4 C2 H2 126.7 . . ?
C3 C2 N4 106.6(11) . . ?
C3 C2 H2 126.7 . . ?
N3 C3 H3 124.6 . . ?
C2 C3 N3 110.8(12) . . ?
C2 C3 H3 124.6 . . ?
C14A N10A C12 100(2) . . ?
N10A C14A H14A 113.4 . . ?
N9A C14A N10A 133(4) . . ?
N9A C14A H14A 113.4 . . ?
C14A N9A C13A 115(4) . . ?
C11 C13A H13A 118.2 . . ?
N9A C13A C11 124(3) . . ?
N9A C13A H13A 118.2 . . ?

loop_
_geom_bond_atom_site_label_1
_geom_bond_atom_site_label_2
_geom_bond_distance
_geom_bond_site_symmetry_2
_geom_bond_publ_flag
Zn1 N1 1.991(2) . ?
Zn1 N7 1.985(2) . ?
Zn1 N6 1.982(2) 5_666 ?
Zn1 N3 1.972(2) . ?
Zn2 N5 1.984(2) . ?
Zn2 N2 1.976(2) 7_566 ?
Zn2 N8 2.001(2) 4_556 ?
Zn2 N4 1.974(2) . ?
N5 C4 1.330(3) . ?
N5 C6 1.360(4) . ?
N2 Zn2 1.976(2) 7_565 ?
N2 C9 1.317(3) . ?
N2 C8 1.358(4) . ?
N1 C9 1.325(3) . ?
N1 C7 1.367(4) . ?
N7 C10 1.331(3) . ?
N7 C11 1.375(4) . ?
N6 Zn1 1.982(2) 5_666 ?
N6 C4 1.317(3) . ?
N6 C5 1.377(4) . ?
N8 Zn2 2.001(2) 4_456 ?
N8 C10 1.331(3) . ?
N8 C12 1.376(3) . ?
N3 C1 1.328(3) . ?
N3 C3A 1.359(14) . ?
N3 C3 1.377(16) . ?
N4 C1 1.316(3) . ?
N4 C2A 1.375(11) . ?
N4 C2 1.374(14) . ?
C4 H4 0.9300 . ?
C10 H10 0.9300 . ?
C9 H9 0.9300 . ?
C12 H12 0.9300 . ?
C12 C11 1.370(4) . ?
C12 C14 1.391(10) . ?
C12 N10A 1.423(17) . ?
C1 H1 0.9300 . ?
C11 H11 0.9300 . ?
C11 N9 1.368(8) . ?
C11 C13A 1.440(18) . ?
C8 H8 0.9300 . ?
C8 C7 1.357(5) . ?
C6 H6 0.9300 . ?
C6 C5 1.350(5) . ?
C5 H5 0.9300 . ?
C7 H7 0.9300 . ?
C3A H3A 0.9300 . ?
C3A C2A 1.357(18) . ?
C2A H2A 0.9300 . ?
N9 C13 1.342(11) . ?
N10 C14 1.328(14) . ?
N10 C13 1.347(13) . ?
C14 H14 0.9300 . ?
C13 H13 0.9300 . ?
C2 H2 0.9300 . ?
C2 C3 1.35(2) . ?
C3 H3 0.9300 . ?
N10A C14A 1.36(4) . ?
C14A H14A 0.9300 . ?
C14A N9A 1.34(5) . ?
N9A C13A 1.399(19) . ?
C13A H13A 0.9300 . ?

loop_
_platon_squeeze_void_nr
_platon_squeeze_void_average_x
_platon_squeeze_void_average_y
_platon_squeeze_void_average_z
_platon_squeeze_void_volume
_platon_squeeze_void_count_electrons
_platon_squeeze_void_content
1 0.127 0.183 0.614 142 31 ' '
2 0.127 0.317 0.114 142 31 ' '
3 0.373 0.683 0.614 143 31 ' '
4 0.373 0.817 0.114 143 31 ' '
5 0.627 0.183 0.886 142 30 ' '
6 0.627 0.317 0.386 142 30 ' '
7 0.873 0.683 0.886 144 31 ' '
8 0.873 0.817 0.386 143 31 ' '
